data_1552905
loop_
_publ_author_name
'Hartmann, Nathaniel J.'
'Wu, Guang'
'Hayton, Trevor W.'

_publ_section_title
;
 Synthesis and reactivity of a nickel(ii) thioperoxide complex:
 demonstration of sulfide-mediated N<sub>2</sub>O reduction.
;
_journal_issue 31
_journal_name_full 'Chemical science'
_journal_page_first 6580
_journal_page_last 6588
_journal_paper_doi 10.1039/c8sc02536c
_journal_volume 9
_journal_year 2018
_chemical_formula_moiety 'C47 H77 K N2 Ni O7 S, C7 H8'
_chemical_formula_sum 'C54 H85 K N2 Ni O7 S'
_chemical_formula_weight 1004.10
_space_group_crystal_system triclinic
_space_group_IT_number 2
_space_group_name_Hall '-P 1'
_space_group_name_H-M_alt 'P -1'
_symmetry_space_group_name_Hall '-P 1'
_symmetry_space_group_name_H-M 'P -1'
_atom_sites_solution_hydrogens geom
_audit_creation_method SHELXL-2014/7
_audit_update_record
;
2018-06-04 deposited with the CCDC.
2018-07-13 downloaded from the CCDC.
;
_cell_angle_alpha 83.702(5)
_cell_angle_beta 82.251(5)
_cell_angle_gamma 72.027(5)
_cell_formula_units_Z 2
_cell_length_a 12.5636(18)
_cell_length_b 13.3254(19)
_cell_length_c 17.435(3)
_cell_measurement_reflns_used 2680
_cell_measurement_temperature 100(2)
_cell_measurement_theta_max 26.66
_cell_measurement_theta_min 1.60
_cell_volume 2743.9(7)
_computing_structure_refinement 'SHELXL-2014/7 (Sheldrick, 2014)'
_diffrn_ambient_temperature 100(2)
_diffrn_measured_fraction_theta_full 1.000
_diffrn_measured_fraction_theta_max 0.995
_diffrn_measurement_device_type 'Bruker Kapa Apex II'
_diffrn_measurement_method 'Omega scan'
_diffrn_radiation_type MoK\a
_diffrn_radiation_wavelength 0.71073
_diffrn_reflns_av_R_equivalents 0.0442
_diffrn_reflns_av_unetI/netI 0.1162
_diffrn_reflns_Laue_measured_fraction_full 1.000
_diffrn_reflns_Laue_measured_fraction_max 0.995
_diffrn_reflns_limit_h_max 15
_diffrn_reflns_limit_h_min -15
_diffrn_reflns_limit_k_max 14
_diffrn_reflns_limit_k_min -16
_diffrn_reflns_limit_l_max 21
_diffrn_reflns_limit_l_min -20
_diffrn_reflns_number 18945
_diffrn_reflns_point_group_measured_fraction_full 1.000
_diffrn_reflns_point_group_measured_fraction_max 0.995
_diffrn_reflns_theta_full 25.242
_diffrn_reflns_theta_max 26.365
_diffrn_reflns_theta_min 1.182
_exptl_absorpt_coefficient_mu 0.517
_exptl_absorpt_correction_type multi-scan
_exptl_absorpt_process_details sadabs
_exptl_crystal_colour Orange
_exptl_crystal_density_diffrn 1.215
_exptl_crystal_description Plate
_exptl_crystal_F_000 1084
_exptl_crystal_size_max 0.15
_exptl_crystal_size_mid 0.1
_exptl_crystal_size_min 0.02
_exptl_transmission_factor_max 0.7454
_exptl_transmission_factor_min 0.6263
_refine_diff_density_max 1.585
_refine_diff_density_min -0.961
_refine_diff_density_rms 0.091
_refine_ls_extinction_method none
_refine_ls_goodness_of_fit_ref 1.004
_refine_ls_hydrogen_treatment constr
_refine_ls_matrix_type full
_refine_ls_number_parameters 589
_refine_ls_number_reflns 11164
_refine_ls_number_restraints 38
_refine_ls_restrained_S_all 1.007
_refine_ls_R_factor_all 0.1355
_refine_ls_R_factor_gt 0.0730
_refine_ls_shift/su_max 0.000
_refine_ls_shift/su_mean 0.000
_refine_ls_structure_factor_coef Fsqd
_refine_ls_weighting_details 'w=1/[\s^2^(Fo^2^)+(0.0804P)^2^+3.8367P] where P=(Fo^2^+2Fc^2^)/3'
_refine_ls_weighting_scheme calc
_refine_ls_wR_factor_gt 0.1674
_refine_ls_wR_factor_ref 0.1962
_reflns_Friedel_coverage 0.000
_reflns_number_gt 6536
_reflns_number_total 11164
_reflns_threshold_expression 'I > 2\s(I)'
_cod_data_source_file c8sc02536c2.cif
_cod_data_source_block NH_4_107_0m_a
_cod_original_cell_volume 2743.8(7)
_cod_database_code 1552905
_shelx_shelxl_version_number 2014/7
_shelx_space_group_comment
;
The symmetry employed for this shelxl refinement is uniquely defined
by the following loop, which should always be used as a source of
symmetry information in preference to the above space-group names.
They are only intended as comments.
;

loop_
_space_group_symop_operation_xyz
'x, y, z'
'-x, -y, -z'

loop_
_atom_site_label
_atom_site_type_symbol
_atom_site_fract_x
_atom_site_fract_y
_atom_site_fract_z
_atom_site_U_iso_or_equiv
_atom_site_adp_type
_atom_site_occupancy
_atom_site_site_symmetry_order
_atom_site_calc_flag
_atom_site_refinement_flags_posn
_atom_site_refinement_flags_adp
_atom_site_refinement_flags_occupancy
Ni1 Ni 0.26348(5) 0.67098(5) 0.24506(3) 0.02031(16) Uani 1 1 d . . .
K1 K 0.53109(10) 0.37736(10) 0.27038(7) 0.0411(3) Uani 1 1 d . . .
S1 S 0.39619(11) 0.60880(10) 0.31698(8) 0.0343(3) Uani 0.966(4) 1 d . . P
O1B O 0.39619(11) 0.60880(10) 0.31698(8) 0.0343(3) Uani 0.034(4) 1 d . . P
O1 O 0.3174(3) 0.5345(2) 0.30326(18) 0.0343(3) Uani 0.966(4) 1 d . . P
S1B S 0.3174(3) 0.5345(2) 0.30326(18) 0.0343(3) Uani 0.034(4) 1 d . . P
N1 N 0.2614(3) 0.8079(3) 0.2035(2) 0.0223(8) Uani 1 1 d . . .
O2 O 0.7342(3) 0.4039(3) 0.3139(2) 0.0444(10) Uani 1 1 d . . .
O3 O 0.5607(3) 0.3845(3) 0.42738(19) 0.0385(9) Uani 1 1 d . . .
O5 O 0.4479(3) 0.2162(3) 0.2478(2) 0.0450(10) Uani 1 1 d . . .
N2 N 0.1313(3) 0.6629(3) 0.2076(2) 0.0238(8) Uani 1 1 d . . .
O4 O 0.4210(3) 0.2672(3) 0.4001(2) 0.0431(9) Uani 1 1 d . . .
O7 O 0.7198(4) 0.3825(3) 0.1578(2) 0.0548(11) Uani 1 1 d . . .
C24 C 0.1107(4) 0.5632(4) 0.2316(3) 0.0259(11) Uani 1 1 d . . .
C1 C 0.3477(4) 0.8397(3) 0.2324(2) 0.0206(10) Uani 1 1 d . . .
C13 C 0.1859(4) 0.8687(4) 0.1580(3) 0.0236(10) Uani 1 1 d . . .
C2 C 0.4567(4) 0.8139(4) 0.1933(3) 0.0255(10) Uani 1 1 d . . .
C25 C 0.1477(4) 0.4814(4) 0.1820(3) 0.0298(11) Uani 1 1 d . . .
C14 C 0.1821(4) 0.9813(4) 0.1197(3) 0.0262(10) Uani 1 1 d . . .
C32 C 0.0607(4) 0.5470(4) 0.3079(3) 0.0327(12) Uani 1 1 d . . .
C17 C 0.1965(4) 0.9768(4) 0.0308(3) 0.0337(12) Uani 1 1 d . . .
H17A H 0.2685 0.9249 0.0150 0.051 Uiso 1 1 calc R U .
H17B H 0.1955 1.0466 0.0059 0.051 Uiso 1 1 calc R U .
H17C H 0.1348 0.9559 0.0151 0.051 Uiso 1 1 calc R U .
C22 C -0.0327(4) 0.7487(4) 0.0457(3) 0.0369(13) Uani 1 1 d . . .
H22A H 0.0216 0.6831 0.0278 0.055 Uiso 1 1 calc R U .
H22B H -0.0057 0.8089 0.0248 0.055 Uiso 1 1 calc R U .
H22C H -0.1057 0.7574 0.0276 0.055 Uiso 1 1 calc R U .
C10 C 0.2061(4) 0.9147(4) 0.3467(3) 0.0322(11) Uani 1 1 d . . .
H10 H 0.1541 0.9043 0.3117 0.039 Uiso 1 1 calc R U .
C18 C 0.0990(4) 0.8329(4) 0.1390(3) 0.0279(11) Uani 1 1 d . . .
H18 H 0.0528 0.8796 0.1032 0.033 Uiso 1 1 calc R U .
C9 C 0.3243(4) 0.8833(3) 0.3045(3) 0.0258(10) Uani 1 1 d . . .
C19 C 0.0683(4) 0.7405(4) 0.1634(3) 0.0254(10) Uani 1 1 d . . .
C3 C 0.4815(4) 0.7718(4) 0.1127(3) 0.0341(12) Uani 1 1 d . . .
H3 H 0.4081 0.7859 0.0911 0.041 Uiso 1 1 calc R U .
C31 C 0.0455(4) 0.4485(5) 0.3303(3) 0.0430(15) Uani 1 1 d . . .
H31 H 0.0110 0.4365 0.3810 0.052 Uiso 1 1 calc R U .
C6 C 0.5428(4) 0.8270(4) 0.2299(3) 0.0347(12) Uani 1 1 d . . .
H6 H 0.6174 0.8087 0.2046 0.042 Uiso 1 1 calc R U .
C21 C -0.1363(4) 0.8436(4) 0.1632(3) 0.0408(13) Uani 1 1 d . . .
H21A H -0.2083 0.8475 0.1453 0.061 Uiso 1 1 calc R U .
H21B H -0.1143 0.9065 0.1423 0.061 Uiso 1 1 calc R U .
H21C H -0.1443 0.8403 0.2200 0.061 Uiso 1 1 calc R U .
C29 C 0.1305(4) 0.3838(4) 0.2076(3) 0.0401(13) Uani 1 1 d . . .
H29 H 0.1545 0.3278 0.1739 0.048 Uiso 1 1 calc R U .
C20 C -0.0452(4) 0.7436(4) 0.1348(3) 0.0294(11) Uani 1 1 d . . .
C23 C -0.0936(4) 0.6510(4) 0.1624(3) 0.0437(14) Uani 1 1 d . . .
H23A H -0.1674 0.6656 0.1436 0.065 Uiso 1 1 calc R U .
H23B H -0.1018 0.6430 0.2192 0.065 Uiso 1 1 calc R U .
H23C H -0.0425 0.5857 0.1419 0.065 Uiso 1 1 calc R U .
C8 C 0.4139(4) 0.8952(4) 0.3380(3) 0.0344(12) Uani 1 1 d . . .
H8 H 0.4000 0.9244 0.3871 0.041 Uiso 1 1 calc R U .
C15 C 0.2708(4) 1.0311(4) 0.1382(3) 0.0366(13) Uani 1 1 d . . .
H15A H 0.2662 1.0346 0.1945 0.055 Uiso 1 1 calc R U .
H15B H 0.2565 1.1026 0.1127 0.055 Uiso 1 1 calc R U .
H15C H 0.3461 0.9876 0.1192 0.055 Uiso 1 1 calc R U .
C30 C 0.0791(4) 0.3679(5) 0.2809(4) 0.0463(15) Uani 1 1 d . . .
H30 H 0.0669 0.3016 0.2973 0.056 Uiso 1 1 calc R U .
C16 C 0.0666(4) 1.0597(4) 0.1451(3) 0.0372(12) Uani 1 1 d . . .
H16A H 0.0069 1.0389 0.1264 0.056 Uiso 1 1 calc R U .
H16B H 0.0645 1.1311 0.1232 0.056 Uiso 1 1 calc R U .
H16C H 0.0552 1.0587 0.2019 0.056 Uiso 1 1 calc R U .
C26 C 0.2088(4) 0.4960(4) 0.1023(3) 0.0343(12) Uani 1 1 d . . .
H26 H 0.1821 0.5728 0.0848 0.041 Uiso 1 1 calc R U .
C41 C 0.3642(5) 0.1919(5) 0.3030(3) 0.0460(15) Uani 1 1 d . . .
H41A H 0.3950 0.1211 0.3294 0.055 Uiso 1 1 calc R U .
H41B H 0.2994 0.1911 0.2767 0.055 Uiso 1 1 calc R U .
C7 C 0.5214(5) 0.8659(4) 0.3021(3) 0.0414(14) Uani 1 1 d . . .
H7 H 0.5814 0.8725 0.3270 0.050 Uiso 1 1 calc R U .
C27 C 0.3348(4) 0.4673(5) 0.1076(3) 0.0423(13) Uani 1 1 d . . .
H27A H 0.3489 0.5116 0.1441 0.063 Uiso 1 1 calc R U .
H27B H 0.3734 0.4793 0.0563 0.063 Uiso 1 1 calc R U .
H27C H 0.3634 0.3927 0.1259 0.063 Uiso 1 1 calc R U .
C11 C 0.1969(5) 0.8454(4) 0.4214(3) 0.0499(16) Uani 1 1 d . . .
H11A H 0.2260 0.7707 0.4101 0.075 Uiso 1 1 calc R U .
H11B H 0.1178 0.8613 0.4430 0.075 Uiso 1 1 calc R U .
H11C H 0.2408 0.8596 0.4590 0.075 Uiso 1 1 calc R U .
C37 C 0.6652(5) 0.3878(5) 0.4469(3) 0.0475(15) Uani 1 1 d . . .
H37A H 0.7183 0.3155 0.4508 0.057 Uiso 1 1 calc R U .
H37B H 0.6549 0.4186 0.4975 0.057 Uiso 1 1 calc R U .
C47 C 0.7755(5) 0.4646(5) 0.2519(3) 0.0556(18) Uani 1 1 d . . .
H47A H 0.8390 0.4844 0.2671 0.067 Uiso 1 1 calc R U .
H47B H 0.7153 0.5303 0.2392 0.067 Uiso 1 1 calc R U .
C42 C 0.4916(6) 0.1410(5) 0.1905(4) 0.0531(16) Uani 1 1 d . . .
C40 C 0.3268(5) 0.2734(5) 0.3608(3) 0.0446(14) Uani 1 1 d . . .
H40A H 0.2988 0.3447 0.3344 0.054 Uiso 1 1 calc R U .
H40B H 0.2652 0.2601 0.3983 0.054 Uiso 1 1 calc R U .
C38 C 0.5026(5) 0.3351(5) 0.4884(3) 0.0492(16) Uani 1 1 d . . .
H38A H 0.4881 0.3739 0.5359 0.059 Uiso 1 1 calc R U .
H38B H 0.5482 0.2612 0.5005 0.059 Uiso 1 1 calc R U .
C36 C 0.7108(5) 0.4548(5) 0.3843(3) 0.0505(16) Uani 1 1 d . . .
H36A H 0.6549 0.5254 0.3778 0.061 Uiso 1 1 calc R U .
H36B H 0.7804 0.4645 0.3986 0.061 Uiso 1 1 calc R U .
C5 C 0.5386(5) 0.6529(4) 0.1158(3) 0.0452(14) Uani 1 1 d . . .
H5A H 0.6132 0.6372 0.1337 0.068 Uiso 1 1 calc R U .
H5B H 0.5467 0.6278 0.0640 0.068 Uiso 1 1 calc R U .
H5C H 0.4928 0.6171 0.1519 0.068 Uiso 1 1 calc R U .
C34 C 0.0229(5) 0.6335(5) 0.3635(3) 0.0487(16) Uani 1 1 d . . .
H34 H 0.0345 0.6996 0.3355 0.058 Uiso 1 1 calc R U .
C39 C 0.3943(5) 0.3373(6) 0.4611(3) 0.0546(17) Uani 1 1 d . . .
H39A H 0.3456 0.3140 0.5043 0.066 Uiso 1 1 calc R U .
H39B H 0.3540 0.4100 0.4418 0.066 Uiso 1 1 calc R U .
C28 C 0.1850(5) 0.4337(5) 0.0408(3) 0.0563(17) Uani 1 1 d . . .
H28A H 0.2174 0.3577 0.0535 0.084 Uiso 1 1 calc R U .
H28B H 0.2189 0.4534 -0.0103 0.084 Uiso 1 1 calc R U .
H28C H 0.1035 0.4502 0.0401 0.084 Uiso 1 1 calc R U .
C46 C 0.8135(5) 0.4008(7) 0.1833(4) 0.069(2) Uani 1 1 d . . .
H46A H 0.8501 0.4391 0.1412 0.083 Uiso 1 1 calc R U .
H46B H 0.8692 0.3325 0.1972 0.083 Uiso 1 1 calc R U .
C12 C 0.1664(6) 1.0317(5) 0.3644(4) 0.0595(18) Uani 1 1 d . . .
H12A H 0.2170 1.0446 0.3978 0.089 Uiso 1 1 calc R U .
H12B H 0.0898 1.0492 0.3909 0.089 Uiso 1 1 calc R U .
H12C H 0.1671 1.0761 0.3157 0.089 Uiso 1 1 calc R U .
C4 C 0.5545(6) 0.8273(5) 0.0566(3) 0.0633(19) Uani 1 1 d . . .
H4A H 0.5204 0.9041 0.0566 0.095 Uiso 1 1 calc R U .
H4B H 0.5594 0.8051 0.0041 0.095 Uiso 1 1 calc R U .
H4C H 0.6301 0.8080 0.0733 0.095 Uiso 1 1 calc R U .
O6A O 0.6261(8) 0.2300(7) 0.1416(6) 0.0457(17) Uani 0.510(7) 1 d . . P
C45 C 0.7566(6) 0.3121(6) 0.0954(4) 0.073(2) Uani 1 1 d . . .
C35 C 0.0955(6) 0.6021(6) 0.4329(3) 0.070(2) Uani 1 1 d . . .
H35A H 0.0863 0.5365 0.4602 0.104 Uiso 1 1 calc R U .
H35B H 0.0710 0.6587 0.4686 0.104 Uiso 1 1 calc R U .
H35C H 0.1748 0.5914 0.4135 0.104 Uiso 1 1 calc R U .
C44 C 0.6431(11) 0.3102(11) 0.0633(8) 0.047(2) Uiso 0.510(7) 1 d . . P
C33 C -0.1020(6) 0.6557(7) 0.3931(4) 0.084(2) Uani 1 1 d . . .
H33A H -0.1470 0.6772 0.3490 0.127 Uiso 1 1 calc R U .
H33B H -0.1242 0.7126 0.4285 0.127 Uiso 1 1 calc R U .
H33C H -0.1148 0.5916 0.4206 0.127 Uiso 1 1 calc R U .
C51 C 0.6147(8) 0.0282(9) 0.4352(7) 0.059(3) Uiso 0.5 1 d D . P
C48 C 0.8254(12) 0.1165(12) 0.2907(10) 0.109(7) Uiso 0.5 1 d D . P
C50 C 0.6633(7) 0.0897(7) 0.3801(6) 0.150(4) Uiso 1 1 d D . .
C52 C 0.6788(10) -0.0639(12) 0.4686(11) 0.096(7) Uiso 0.5 1 d D . P
C49 C 0.7766(9) 0.0541(9) 0.3535(6) 0.104(6) Uiso 0.5 1 d D . P
C54 C 0.8424(7) -0.0412(8) 0.3889(7) 0.177(5) Uiso 1 1 d D . .
C53 C 0.7958(10) -0.0923(11) 0.4507(9) 0.117(7) Uiso 0.5 1 d D . P
O6B O 0.5693(9) 0.2722(8) 0.1207(6) 0.0457(17) Uani 0.490(7) 1 d . . P
C56 C 0.7254(10) -0.0110(9) 0.4076(9) 0.146(9) Uiso 0.5 1 d D . P
C58 C 0.8328(12) 0.1277(12) 0.3201(12) 0.162(13) Uiso 0.5 1 d D . P
C59 C 0.8947(11) 0.0250(14) 0.3438(12) 0.268(19) Uiso 0.5 1 d D . P
C55 C 0.6668(14) -0.0808(14) 0.4556(13) 0.22(2) Uiso 0.5 1 d D . P
C57 C 0.7165(13) 0.1560(12) 0.3351(12) 0.36(3) Uiso 0.5 1 d D . P
C43 C 0.5956(12) 0.1572(11) 0.1479(8) 0.054(2) Uiso 0.510(7) 1 d . . P
C43B C 0.5515(12) 0.1824(11) 0.1208(8) 0.054(2) Uiso 0.490(7) 1 d . . P
C44B C 0.6746(12) 0.2814(11) 0.0768(8) 0.047(2) Uiso 0.490(7) 1 d . . P

loop_
_atom_site_aniso_label
_atom_site_aniso_U_11
_atom_site_aniso_U_22
_atom_site_aniso_U_33
_atom_site_aniso_U_23
_atom_site_aniso_U_13
_atom_site_aniso_U_12
Ni1 0.0212(3) 0.0213(3) 0.0219(3) 0.0045(2) -0.0077(2) -0.0113(2)
K1 0.0530(8) 0.0484(8) 0.0351(6) -0.0101(6) 0.0032(6) -0.0352(6)
S1 0.0384(7) 0.0321(7) 0.0362(7) 0.0043(5) -0.0167(6) -0.0128(6)
O1B 0.0384(7) 0.0321(7) 0.0362(7) 0.0043(5) -0.0167(6) -0.0128(6)
O1 0.0384(7) 0.0321(7) 0.0362(7) 0.0043(5) -0.0167(6) -0.0128(6)
S1B 0.0384(7) 0.0321(7) 0.0362(7) 0.0043(5) -0.0167(6) -0.0128(6)
N1 0.022(2) 0.024(2) 0.025(2) -0.0010(16) -0.0038(16) -0.0119(17)
O2 0.045(2) 0.054(2) 0.041(2) 0.0140(19) -0.0083(18) -0.029(2)
O3 0.042(2) 0.049(2) 0.0314(19) 0.0043(17) -0.0089(17) -0.0254(19)
O5 0.052(2) 0.035(2) 0.056(2) -0.0078(19) -0.001(2) -0.0264(19)
N2 0.022(2) 0.028(2) 0.026(2) 0.0028(17) -0.0029(17) -0.0155(17)
O4 0.044(2) 0.056(2) 0.039(2) 0.0057(19) -0.0143(18) -0.027(2)
O7 0.063(3) 0.071(3) 0.044(2) 0.002(2) -0.001(2) -0.044(2)
C24 0.023(2) 0.032(3) 0.029(3) 0.008(2) -0.014(2) -0.015(2)
C1 0.021(2) 0.017(2) 0.026(2) 0.0031(19) -0.0055(19) -0.0105(19)
C13 0.020(2) 0.023(2) 0.029(2) 0.002(2) -0.003(2) -0.008(2)
C2 0.025(2) 0.023(2) 0.031(3) 0.006(2) -0.005(2) -0.011(2)
C25 0.028(3) 0.031(3) 0.038(3) 0.005(2) -0.018(2) -0.017(2)
C14 0.024(2) 0.022(2) 0.033(3) 0.006(2) -0.006(2) -0.008(2)
C32 0.030(3) 0.044(3) 0.033(3) 0.010(2) -0.012(2) -0.023(2)
C17 0.036(3) 0.024(3) 0.038(3) 0.007(2) 0.001(2) -0.010(2)
C22 0.027(3) 0.040(3) 0.048(3) 0.003(3) -0.016(2) -0.014(2)
C10 0.034(3) 0.029(3) 0.030(3) -0.003(2) -0.001(2) -0.006(2)
C18 0.022(2) 0.032(3) 0.032(3) 0.010(2) -0.012(2) -0.011(2)
C9 0.031(3) 0.017(2) 0.030(3) 0.002(2) -0.005(2) -0.009(2)
C19 0.021(2) 0.031(3) 0.026(2) 0.004(2) -0.005(2) -0.010(2)
C3 0.023(3) 0.048(3) 0.027(3) 0.000(2) -0.001(2) -0.007(2)
C31 0.037(3) 0.059(4) 0.045(3) 0.023(3) -0.016(3) -0.036(3)
C6 0.023(3) 0.036(3) 0.050(3) 0.006(3) -0.009(2) -0.016(2)
C21 0.022(3) 0.053(4) 0.050(3) 0.001(3) -0.009(2) -0.012(3)
C29 0.034(3) 0.034(3) 0.059(4) 0.003(3) -0.018(3) -0.016(2)
C20 0.023(2) 0.035(3) 0.036(3) 0.010(2) -0.011(2) -0.016(2)
C23 0.027(3) 0.046(3) 0.068(4) 0.016(3) -0.020(3) -0.025(3)
C8 0.047(3) 0.029(3) 0.031(3) -0.001(2) -0.016(3) -0.012(3)
C15 0.037(3) 0.024(3) 0.052(3) 0.016(2) -0.014(3) -0.016(2)
C30 0.040(3) 0.038(3) 0.072(4) 0.021(3) -0.023(3) -0.028(3)
C16 0.034(3) 0.029(3) 0.047(3) 0.002(2) -0.004(3) -0.008(2)
C26 0.035(3) 0.035(3) 0.036(3) -0.006(2) -0.012(2) -0.010(2)
C41 0.049(3) 0.043(3) 0.059(4) 0.005(3) -0.014(3) -0.030(3)
C7 0.043(3) 0.036(3) 0.056(4) -0.002(3) -0.027(3) -0.018(3)
C27 0.036(3) 0.049(3) 0.044(3) -0.006(3) -0.001(3) -0.016(3)
C11 0.067(4) 0.038(3) 0.034(3) 0.001(3) 0.014(3) -0.011(3)
C37 0.049(4) 0.064(4) 0.040(3) 0.002(3) -0.016(3) -0.030(3)
C47 0.051(4) 0.078(5) 0.055(4) 0.024(4) -0.017(3) -0.050(4)
C42 0.068(4) 0.040(3) 0.060(4) -0.016(3) 0.002(3) -0.027(3)
C40 0.041(3) 0.057(4) 0.047(3) 0.004(3) -0.009(3) -0.032(3)
C38 0.060(4) 0.073(4) 0.025(3) -0.002(3) 0.000(3) -0.038(4)
C36 0.057(4) 0.070(4) 0.045(3) 0.010(3) -0.023(3) -0.045(3)
C5 0.052(4) 0.042(3) 0.037(3) -0.009(3) 0.008(3) -0.010(3)
C34 0.060(4) 0.066(4) 0.031(3) -0.001(3) 0.007(3) -0.042(3)
C39 0.056(4) 0.090(5) 0.033(3) -0.009(3) 0.004(3) -0.045(4)
C28 0.051(4) 0.071(5) 0.054(4) -0.022(3) -0.013(3) -0.020(3)
C46 0.052(4) 0.113(6) 0.052(4) 0.025(4) -0.004(3) -0.050(4)
C12 0.066(4) 0.036(3) 0.063(4) -0.011(3) 0.020(3) -0.004(3)
C4 0.072(5) 0.057(4) 0.043(4) 0.013(3) 0.019(3) -0.010(4)
O6A 0.057(6) 0.037(5) 0.049(4) -0.006(3) -0.002(4) -0.023(4)
C45 0.077(5) 0.096(6) 0.047(4) -0.017(4) 0.013(4) -0.029(5)
C35 0.093(5) 0.109(6) 0.034(3) -0.002(4) 0.004(3) -0.075(5)
C33 0.074(5) 0.105(7) 0.076(5) -0.031(5) 0.032(4) -0.038(5)
O6B 0.057(6) 0.037(5) 0.049(4) -0.006(3) -0.002(4) -0.023(4)

loop_
_atom_type_symbol
_atom_type_description
_atom_type_scat_dispersion_real
_atom_type_scat_dispersion_imag
_atom_type_scat_source
C C 0.0033 0.0016 'International Tables Vol C Tables 4.2.6.8 and 6.1.1.4'
H H 0.0000 0.0000 'International Tables Vol C Tables 4.2.6.8 and 6.1.1.4'
K K 0.2009 0.2494 'International Tables Vol C Tables 4.2.6.8 and 6.1.1.4'
N N 0.0061 0.0033 'International Tables Vol C Tables 4.2.6.8 and 6.1.1.4'
Ni Ni 0.3393 1.1124 'International Tables Vol C Tables 4.2.6.8 and 6.1.1.4'
O O 0.0106 0.0060 'International Tables Vol C Tables 4.2.6.8 and 6.1.1.4'
S S 0.1246 0.1234 'International Tables Vol C Tables 4.2.6.8 and 6.1.1.4'

loop_
_geom_angle_atom_site_label_1
_geom_angle_atom_site_label_2
_geom_angle_atom_site_label_3
_geom_angle
N1 Ni1 N2 99.21(16)
N1 Ni1 O1 157.57(14)
N2 Ni1 O1 103.21(14)
N1 Ni1 S1 110.00(11)
N2 Ni1 S1 150.32(12)
O1 Ni1 S1 47.65(9)
O5 K1 O3 112.73(11)
O5 K1 O7 111.02(12)
O3 K1 O7 116.49(11)
O5 K1 O1 97.06(11)
O3 K1 O1 85.76(10)
O7 K1 O1 130.84(12)
O5 K1 O2 138.77(12)
O3 K1 O2 58.49(10)
O7 K1 O2 58.14(11)
O1 K1 O2 120.31(11)
O5 K1 O4 57.58(11)
O3 K1 O4 57.55(10)
O7 K1 O4 151.02(13)
O1 K1 O4 78.14(10)
O2 K1 O4 110.66(10)
O5 K1 O6B 55.46(19)
O3 K1 O6B 154.0(2)
O7 K1 O6B 58.9(2)
O1 K1 O6B 117.1(2)
O2 K1 O6B 112.8(2)
O4 K1 O6B 112.48(19)
O5 K1 O6A 56.63(18)
O3 K1 O6A 138.2(2)
O7 K1 O6A 54.40(19)
O1 K1 O6A 133.0(2)
O2 K1 O6A 101.0(2)
O4 K1 O6A 108.78(19)
O6B K1 O6A 16.35(18)
O5 K1 S1 128.39(10)
O3 K1 S1 73.50(8)
O7 K1 S1 110.11(10)
O1 K1 S1 31.37(6)
O2 K1 S1 89.86(9)
O4 K1 S1 95.65(9)
O6B K1 S1 132.5(2)
O6A K1 S1 147.25(19)
O1 S1 Ni1 60.70(11)
O1 S1 K1 64.92(12)
Ni1 S1 K1 108.17(6)
S1 O1 Ni1 71.65(12)
S1 O1 K1 83.71(13)
Ni1 O1 K1 125.84(14)
C13 N1 C1 125.3(4)
C13 N1 Ni1 124.2(3)
C1 N1 Ni1 110.4(3)
C36 O2 C47 111.6(4)
C36 O2 K1 110.2(3)
C47 O2 K1 106.9(3)
C37 O3 C38 112.3(4)
C37 O3 K1 119.8(3)
C38 O3 K1 121.1(3)
C41 O5 C42 113.4(4)
C41 O5 K1 119.6(3)
C42 O5 K1 126.3(3)
C19 N2 C24 125.3(4)
C19 N2 Ni1 123.0(3)
C24 N2 Ni1 111.7(3)
C40 O4 C39 113.3(4)
C40 O4 K1 94.9(3)
C39 O4 K1 103.7(3)
C46 O7 C45 109.9(5)
C46 O7 K1 118.2(3)
C45 O7 K1 122.1(4)
C25 C24 C32 120.8(4)
C25 C24 N2 119.8(4)
C32 C24 N2 119.3(4)
C2 C1 C9 121.1(4)
C2 C1 N1 119.7(4)
C9 C1 N1 118.7(4)
N1 C13 C18 120.5(4)
N1 C13 C14 126.5(4)
C18 C13 C14 113.0(4)
C6 C2 C1 118.4(4)
C6 C2 C3 120.3(4)
C1 C2 C3 121.3(4)
C29 C25 C24 118.8(5)
C29 C25 C26 120.1(5)
C24 C25 C26 121.0(4)
C16 C14 C15 105.7(4)
C16 C14 C17 109.5(4)
C15 C14 C17 106.1(4)
C16 C14 C13 108.8(4)
C15 C14 C13 118.0(4)
C17 C14 C13 108.5(4)
C31 C32 C24 118.0(5)
C31 C32 C34 120.3(5)
C24 C32 C34 121.8(4)
C14 C17 H17A 109.5
C14 C17 H17B 109.5
H17A C17 H17B 109.5
C14 C17 H17C 109.5
H17A C17 H17C 109.5
H17B C17 H17C 109.5
C20 C22 H22A 109.5
C20 C22 H22B 109.5
H22A C22 H22B 109.5
C20 C22 H22C 109.5
H22A C22 H22C 109.5
H22B C22 H22C 109.5
C9 C10 C11 112.0(4)
C9 C10 C12 111.8(4)
C11 C10 C12 109.9(4)
C9 C10 H10 107.7
C11 C10 H10 107.7
C12 C10 H10 107.7
C13 C18 C19 131.6(4)
C13 C18 H18 114.2
C19 C18 H18 114.2
C8 C9 C1 117.8(4)
C8 C9 C10 120.3(4)
C1 C9 C10 121.8(4)
N2 C19 C18 121.2(4)
N2 C19 C20 126.4(4)
C18 C19 C20 112.4(4)
C5 C3 C4 109.1(4)
C5 C3 C2 111.9(4)
C4 C3 C2 112.3(5)
C5 C3 H3 107.8
C4 C3 H3 107.8
C2 C3 H3 107.8
C30 C31 C32 121.7(5)
C30 C31 H31 119.2
C32 C31 H31 119.2
C7 C6 C2 120.9(5)
C7 C6 H6 119.5
C2 C6 H6 119.5
C20 C21 H21A 109.5
C20 C21 H21B 109.5
H21A C21 H21B 109.5
C20 C21 H21C 109.5
H21A C21 H21C 109.5
H21B C21 H21C 109.5
C30 C29 C25 120.9(5)
C30 C29 H29 119.5
C25 C29 H29 119.5
C21 C20 C23 105.5(4)
C21 C20 C22 109.5(4)
C23 C20 C22 105.9(4)
C21 C20 C19 108.1(4)
C23 C20 C19 118.0(4)
C22 C20 C19 109.6(4)
C20 C23 H23A 109.5
C20 C23 H23B 109.5
H23A C23 H23B 109.5
C20 C23 H23C 109.5
H23A C23 H23C 109.5
H23B C23 H23C 109.5
C7 C8 C9 121.6(5)
C7 C8 H8 119.2
C9 C8 H8 119.2
C14 C15 H15A 109.5
C14 C15 H15B 109.5
H15A C15 H15B 109.5
C14 C15 H15C 109.5
H15A C15 H15C 109.5
H15B C15 H15C 109.5
C29 C30 C31 119.8(5)
C29 C30 H30 120.1
C31 C30 H30 120.1
C14 C16 H16A 109.5
C14 C16 H16B 109.5
H16A C16 H16B 109.5
C14 C16 H16C 109.5
H16A C16 H16C 109.5
H16B C16 H16C 109.5
C25 C26 C28 113.6(4)
C25 C26 C27 110.0(4)
C28 C26 C27 110.6(4)
C25 C26 H26 107.5
C28 C26 H26 107.5
C27 C26 H26 107.5
O5 C41 C40 108.9(4)
O5 C41 H41A 109.9
C40 C41 H41A 109.9
O5 C41 H41B 109.9
C40 C41 H41B 109.9
H41A C41 H41B 108.3
C8 C7 C6 120.1(5)
C8 C7 H7 120.0
C6 C7 H7 120.0
C26 C27 H27A 109.5
C26 C27 H27B 109.5
H27A C27 H27B 109.5
C26 C27 H27C 109.5
H27A C27 H27C 109.5
H27B C27 H27C 109.5
C10 C11 H11A 109.5
C10 C11 H11B 109.5
H11A C11 H11B 109.5
C10 C11 H11C 109.5
H11A C11 H11C 109.5
H11B C11 H11C 109.5
O3 C37 C36 107.9(4)
O3 C37 H37A 110.1
C36 C37 H37A 110.1
O3 C37 H37B 110.1
C36 C37 H37B 110.1
H37A C37 H37B 108.4
O2 C47 C46 108.9(5)
O2 C47 H47A 109.9
C46 C47 H47A 109.9
O2 C47 H47B 109.9
C46 C47 H47B 109.9
H47A C47 H47B 108.3
O5 C42 C43 109.5(6)
O5 C42 C43B 112.7(7)
C43 C42 C43B 29.3(6)
O4 C40 C41 107.7(5)
O4 C40 H40A 110.2
C41 C40 H40A 110.2
O4 C40 H40B 110.2
C41 C40 H40B 110.2
H40A C40 H40B 108.5
O3 C38 C39 107.1(4)
O3 C38 H38A 110.3
C39 C38 H38A 110.3
O3 C38 H38B 110.3
C39 C38 H38B 110.3
H38A C38 H38B 108.6
O2 C36 C37 108.8(5)
O2 C36 H36A 109.9
C37 C36 H36A 109.9
O2 C36 H36B 109.9
C37 C36 H36B 109.9
H36A C36 H36B 108.3
C3 C5 H5A 109.5
C3 C5 H5B 109.5
H5A C5 H5B 109.5
C3 C5 H5C 109.5
H5A C5 H5C 109.5
H5B C5 H5C 109.5
C32 C34 C33 111.4(5)
C32 C34 C35 109.8(5)
C33 C34 C35 110.2(5)
C32 C34 H34 108.5
C33 C34 H34 108.5
C35 C34 H34 108.5
O4 C39 C38 107.4(5)
O4 C39 H39A 110.2
C38 C39 H39A 110.2
O4 C39 H39B 110.2
C38 C39 H39B 110.2
H39A C39 H39B 108.5
C26 C28 H28A 109.5
C26 C28 H28B 109.5
H28A C28 H28B 109.5
C26 C28 H28C 109.5
H28A C28 H28C 109.5
H28B C28 H28C 109.5
O7 C46 C47 109.1(5)
O7 C46 H46A 109.9
C47 C46 H46A 109.9
O7 C46 H46B 109.9
C47 C46 H46B 109.9
H46A C46 H46B 108.3
C10 C12 H12A 109.5
C10 C12 H12B 109.5
H12A C12 H12B 109.5
C10 C12 H12C 109.5
H12A C12 H12C 109.5
H12B C12 H12C 109.5
C3 C4 H4A 109.5
C3 C4 H4B 109.5
H4A C4 H4B 109.5
C3 C4 H4C 109.5
H4A C4 H4C 109.5
H4B C4 H4C 109.5
C43 O6A C43B 32.8(8)
C43 O6A C44B 132.4(12)
C43B O6A C44B 112.4(11)
C43 O6A C44 130.1(11)
C43B O6A C44 102.9(9)
C44B O6A C44 17.1(8)
C43 O6A K1 114.5(9)
C43B O6A K1 114.5(7)
C44B O6A K1 110.6(7)
C44 O6A K1 104.2(6)
C44B C45 O7 112.1(8)
C44B C45 C44 16.9(8)
O7 C45 C44 105.4(7)
C34 C35 H35A 109.5
C34 C35 H35B 109.5
H35A C35 H35B 109.5
C34 C35 H35C 109.5
H35A C35 H35C 109.5
H35B C35 H35C 109.5
C44B C44 O6B 84(3)
C44B C44 C45 47(3)
O6B C44 C45 113.3(10)
C44B C44 O6A 53(3)
O6B C44 O6A 30.9(5)
C45 C44 O6A 86.9(8)
C34 C33 H33A 109.5
C34 C33 H33B 109.5
H33A C33 H33B 109.5
C34 C33 H33C 109.5
H33A C33 H33C 109.5
H33B C33 H33C 109.5
C52 C51 C50 120.9(6)
C49 C50 C56 62.0(5)
C49 C50 C57 58.9(6)
C56 C50 C57 120.5(7)
C49 C50 C51 120.6(6)
C56 C50 C51 58.6(5)
C57 C50 C51 171.3(12)
C51 C52 C53 118.7(7)
C50 C49 C54 117.8(5)
C50 C49 C48 120.0(7)
C54 C49 C48 122.2(7)
C53 C54 C59 163.3(15)
C53 C54 C56 60.1(6)
C59 C54 C56 121.4(7)
C53 C54 C49 120.3(6)
C59 C54 C49 60.5(6)
C56 C54 C49 61.3(5)
C54 C53 C52 120.0(7)
C54 C53 C55 118.1(10)
C52 C53 C55 14.3(15)
C43B O6B C44 124.1(11)
C43B O6B C44B 115.7(11)
C44 O6B C44B 20.7(7)
C43B O6B C43 30.0(7)
C44 O6B C43 121.5(10)
C44B O6B C43 104.2(10)
C43B O6B K1 119.6(8)
C44 O6B K1 112.4(7)
C44B O6B K1 109.5(7)
C43 O6B K1 102.5(7)
C50 C56 C54 117.8(6)
C50 C56 C55 119.7(8)
C54 C56 C55 122.5(8)
C57 C58 C59 118.1(7)
C54 C59 C58 120.4(7)
C56 C55 C53 54.1(6)
C58 C57 C50 121.3(7)
C43B C43 O6A 92.0(18)
C43B C43 C42 76.1(16)
O6A C43 C42 129.4(12)
C43B C43 O6B 58.7(15)
O6A C43 O6B 34.6(6)
C42 C43 O6B 107.3(9)
C43 C43B O6B 91.3(18)
C43 C43B O6A 55.2(15)
O6B C43B O6A 37.2(6)
C43 C43B C42 74.6(16)
O6B C43B C42 119.8(11)
O6A C43B C42 111.1(10)
C44 C44B C45 116(3)
C44 C44B O6A 110(3)
C45 C44B O6A 111.5(12)
C44 C44B O6B 75(3)
C45 C44B O6B 132.3(12)
O6A C44B O6B 34.5(5)

loop_
_geom_bond_atom_site_label_1
_geom_bond_atom_site_label_2
_geom_bond_distance
Ni1 N1 1.881(4)
Ni1 N2 1.900(4)
Ni1 O1 1.954(3)
Ni1 S1 2.1265(14)
K1 O5 2.747(3)
K1 O3 2.827(3)
K1 O7 2.880(4)
K1 O1 2.881(3)
K1 O2 2.890(4)
K1 O4 2.978(4)
K1 O6B 3.009(10)
K1 O6A 3.020(9)
K1 S1 3.1618(19)
S1 O1 1.656(3)
N1 C13 1.332(5)
N1 C1 1.444(5)
O2 C36 1.419(7)
O2 C47 1.417(6)
O3 C37 1.415(6)
O3 C38 1.425(6)
O5 C41 1.415(6)
O5 C42 1.426(7)
N2 C19 1.333(6)
N2 C24 1.438(6)
O4 C40 1.422(6)
O4 C39 1.430(7)
O7 C46 1.409(7)
O7 C45 1.449(8)
C24 C25 1.392(7)
C24 C32 1.415(6)
C1 C2 1.402(6)
C1 C9 1.401(6)
C13 C18 1.408(6)
C13 C14 1.564(6)
C2 C6 1.390(6)
C2 C3 1.527(7)
C25 C29 1.399(7)
C25 C26 1.517(7)
C14 C16 1.544(7)
C14 C15 1.545(6)
C14 C17 1.541(7)
C32 C31 1.391(7)
C32 C34 1.509(8)
C17 H17A 0.9800
C17 H17B 0.9800
C17 H17C 0.9800
C22 C20 1.537(7)
C22 H22A 0.9800
C22 H22B 0.9800
C22 H22C 0.9800
C10 C9 1.520(7)
C10 C11 1.524(7)
C10 C12 1.537(7)
C10 H10 1.0000
C18 C19 1.407(6)
C18 H18 0.9500
C9 C8 1.393(6)
C19 C20 1.561(6)
C3 C5 1.523(7)
C3 C4 1.537(7)
C3 H3 1.0000
C31 C30 1.379(8)
C31 H31 0.9500
C6 C7 1.376(7)
C6 H6 0.9500
C21 C20 1.543(7)
C21 H21A 0.9800
C21 H21B 0.9800
C21 H21C 0.9800
C29 C30 1.377(8)
C29 H29 0.9500
C20 C23 1.542(6)
C23 H23A 0.9800
C23 H23B 0.9800
C23 H23C 0.9800
C8 C7 1.367(7)
C8 H8 0.9500
C15 H15A 0.9800
C15 H15B 0.9800
C15 H15C 0.9800
C30 H30 0.9500
C16 H16A 0.9800
C16 H16B 0.9800
C16 H16C 0.9800
C26 C28 1.538(7)
C26 C27 1.523(7)
C26 H26 1.0000
C41 C40 1.488(8)
C41 H41A 0.9900
C41 H41B 0.9900
C7 H7 0.9500
C27 H27A 0.9800
C27 H27B 0.9800
C27 H27C 0.9800
C11 H11A 0.9800
C11 H11B 0.9800
C11 H11C 0.9800
C37 C36 1.500(7)
C37 H37A 0.9900
C37 H37B 0.9900
C47 C46 1.483(9)
C47 H47A 0.9900
C47 H47B 0.9900
C42 C43 1.477(14)
C42 C43B 1.488(15)
C40 H40A 0.9900
C40 H40B 0.9900
C38 C39 1.492(8)
C38 H38A 0.9900
C38 H38B 0.9900
C36 H36A 0.9900
C36 H36B 0.9900
C5 H5A 0.9800
C5 H5B 0.9800
C5 H5C 0.9800
C34 C33 1.532(8)
C34 C35 1.556(8)
C34 H34 1.0000
C39 H39A 0.9900
C39 H39B 0.9900
C28 H28A 0.9800
C28 H28B 0.9800
C28 H28C 0.9800
C46 H46A 0.9900
C46 H46B 0.9900
C12 H12A 0.9800
C12 H12B 0.9800
C12 H12C 0.9800
C4 H4A 0.9800
C4 H4B 0.9800
C4 H4C 0.9800
O6A C43 1.138(14)
O6A C43B 1.386(16)
O6A C44B 1.420(17)
O6A C44 1.671(17)
C45 C44B 1.308(15)
C45 C44 1.609(16)
C35 H35A 0.9800
C35 H35B 0.9800
C35 H35C 0.9800
C44 C44B 0.521(19)
C44 O6B 1.430(16)
C33 H33A 0.9800
C33 H33B 0.9800
C33 H33C 0.9800
C51 C52 1.362(8)
C51 C50 1.394(7)
C48 C49 1.483(7)
C50 C49 1.386(7)
C50 C56 1.397(8)
C50 C57 1.383(8)
C52 C53 1.400(8)
C49 C54 1.412(8)
C54 C53 1.372(8)
C54 C59 1.377(8)
C54 C56 1.401(8)
C53 C55 1.572(18)
O6B C43B 1.283(15)
O6B C44B 1.469(17)
O6B C43 1.501(16)
C56 C55 1.481(8)
C58 C57 1.387(9)
C58 C59 1.398(9)
C43 C43B 0.750(16)
